data_2214893
loop_
_publ_author_name
'A. Thiruvalluvar'
'M. Subramanyam'
'Balakrishna Kalluraya'
'B. Lingappa'

_publ_section_title
;
 1-(5-Bromopyrimidin-2-yl)-3-phenyl-1<i>H</i>-pyrazole-4-carbaldehyde
;
_journal_coeditor_code WN2161
_journal_issue 8
_journal_name_full 'Acta Crystallographica Section E'
_journal_page_first o3362
_journal_page_last o3362
_journal_paper_doi 10.1107/S1600536807031443
_journal_volume 63
_journal_year 2007
_chemical_formula_iupac 'C14 H9 Br N4 O'
_chemical_formula_moiety 'C14 H9 Br N4 O'
_chemical_formula_structural 'C14 H9 Br N4 O'
_chemical_formula_sum 'C14 H9 Br N4 O'
_chemical_formula_weight 329.15
_chemical_melting_point 444.0(10)
_chemical_name_common 'pyrimidine derivative'
_chemical_name_systematic
;
1-(5-Bromopyrimidin-2-yl)-3-phenyl-1H-pyrazole-4-carbaldehyde
;
_space_group_IT_number 12
_symmetry_cell_setting monoclinic
_symmetry_space_group_name_Hall '-C 2y'
_symmetry_space_group_name_H-M 'C 1 2/m 1'
_atom_sites_solution_hydrogens geom
_atom_sites_solution_primary direct
_atom_sites_solution_secondary difmap
_cell_angle_alpha 90
_cell_angle_beta 90.584(2)
_cell_angle_gamma 90
_cell_formula_units_Z 4
_cell_length_a 15.1590(3)
_cell_length_b 6.4761(2)
_cell_length_c 13.1979(3)
_cell_measurement_reflns_used 12482
_cell_measurement_temperature 160.0(10)
_cell_measurement_theta_max 30.0
_cell_measurement_theta_min 2.0
_cell_volume 1295.59(6)
_computing_cell_refinement 'DENZO--SMN (Otwinowski & Minor, 1997)'
_computing_data_collection 'COLLECT (Nonius, 2000)'
_computing_data_reduction 'DENZO--SMN and SCALEPACK (Otwinowski & Minor, 1997)'
_computing_molecular_graphics 'ORTEP-3 (Farrugia, 1997)'
_computing_publication_material 'PLATON (Spek, 2003)'
_computing_structure_refinement 'SHELXL97 (Sheldrick, 1997)'
_computing_structure_solution 'DIRDIF99 (Beurskens <i>et al.</i>,  1999)'
_diffrn_ambient_temperature 160.0(10)
_diffrn_detector_area_resol_mean 9
_diffrn_measured_fraction_theta_full 0.997
_diffrn_measured_fraction_theta_max 0.997
_diffrn_measurement_device_type 'Nonius KappaCCD area-detector'
_diffrn_measurement_method '\f and \w scans with \k offsets'
_diffrn_radiation_monochromator 'horizontally mounted graphite crystal'
_diffrn_radiation_source 'Nonius FR590 sealed tube generator'
_diffrn_radiation_type 'Mo K\a'
_diffrn_radiation_wavelength 0.71073
_diffrn_reflns_av_R_equivalents 0.0887
_diffrn_reflns_av_sigmaI/netI 0.0326
_diffrn_reflns_limit_h_max 20
_diffrn_reflns_limit_h_min -21
_diffrn_reflns_limit_k_max 9
_diffrn_reflns_limit_k_min -9
_diffrn_reflns_limit_l_max 18
_diffrn_reflns_limit_l_min -18
_diffrn_reflns_number 17133
_diffrn_reflns_theta_full 30.03
_diffrn_reflns_theta_max 30.03
_diffrn_reflns_theta_min 2.69
_diffrn_standards_decay_% 0
_diffrn_standards_number 0
_exptl_absorpt_coefficient_mu 3.173
_exptl_absorpt_correction_T_max 0.628
_exptl_absorpt_correction_T_min 0.433
_exptl_absorpt_correction_type multi-scan
_exptl_absorpt_process_details '(Blessing, 1995)'
_exptl_crystal_colour light_brown
_exptl_crystal_density_diffrn 1.688
_exptl_crystal_density_method 'not measured'
_exptl_crystal_description block
_exptl_crystal_F_000 656
_exptl_crystal_size_max 0.25
_exptl_crystal_size_mid 0.25
_exptl_crystal_size_min 0.15
_refine_diff_density_max 1.631
_refine_diff_density_min -0.830
_refine_ls_extinction_coef 0.108(11)
_refine_ls_extinction_expression Fc^*^=kFc[1+0.001xFc^2^\l^3^/sin(2\q)]^-1/4^
_refine_ls_extinction_method SHELXL97
_refine_ls_goodness_of_fit_ref 1.138
_refine_ls_hydrogen_treatment constr
_refine_ls_matrix_type full
_refine_ls_number_parameters 122
_refine_ls_number_reflns 2049
_refine_ls_number_restraints 0
_refine_ls_restrained_S_all 1.138
_refine_ls_R_factor_all 0.0919
_refine_ls_R_factor_gt 0.0859
_refine_ls_shift/su_max 0.000
_refine_ls_shift/su_mean 0.000
_refine_ls_structure_factor_coef Fsqd
_refine_ls_weighting_details 'calc w=1/[\s^2^(Fo^2^)+(0.1474P)^2^+3.8860P] where P=(Fo^2^+2Fc^2^)/3'
_refine_ls_weighting_scheme calc
_refine_ls_wR_factor_gt 0.2257
_refine_ls_wR_factor_ref 0.2384
_reflns_number_gt 1780
_reflns_number_total 2049
_reflns_threshold_expression I>2\s(I)
_cod_data_source_file wn2161.cif
_cod_data_source_block I
_cod_depositor_comments
;
The following automatic conversions were performed:
'_symmetry_cell_setting' value 'Monoclinic' changed to 'monoclinic'
according to '/home/saulius/struct/CIF-dictionaries/cif_core.dic'
dictionary named 'cif_core.dic' version 2.4.1 from 2010-06-29.

Automatic conversion script
Id: cif_fix_enum 1527 2010-12-29 10:47:43Z saulius 

The following automatic conversions were performed:

'_symmetry_cell_setting' value 'Monoclinic' changed to 'monoclinic'
according to /home/saulius/struct/CIF-dictionaries/cif_core.dic
dictionary named 'cif_core.dic' version 2.4.1 from 2010-06-29.

Automatic conversion script
Id: cif_fix_values 1715 2011-07-08 13:25:40Z adriana 
;
_cod_original_sg_symbol_H-M 'C 2/m'
_cod_database_code 2214893
_cod_database_fobs_code 2214893

loop_
_symmetry_equiv_pos_site_id
_symmetry_equiv_pos_as_xyz
1 x,y,z
2 -x,y,-z
3 -x,-y,-z
4 x,-y,z
5 1/2+x,1/2+y,z
6 1/2-x,1/2+y,-z
7 1/2-x,1/2-y,-z
8 1/2+x,1/2-y,z

loop_
_atom_site_aniso_label
_atom_site_aniso_U_11
_atom_site_aniso_U_22
_atom_site_aniso_U_33
_atom_site_aniso_U_12
_atom_site_aniso_U_13
_atom_site_aniso_U_23
Br1 0.0463(5) 0.0828(7) 0.0272(4) 0.0000 -0.0017(2) 0.0000
O41 0.038(2) 0.101(4) 0.030(2) 0.0000 -0.0030(16) 0.0000
N1 0.0271(19) 0.043(2) 0.030(2) 0.0000 -0.0009(15) 0.0000
N2 0.0256(18) 0.051(2) 0.027(2) 0.0000 -0.0044(15) 0.0000
N11 0.031(2) 0.050(2) 0.027(2) 0.0000 -0.0002(16) 0.0000
N13 0.028(2) 0.067(3) 0.029(2) 0.0000 -0.0018(16) 0.0000
C3 0.030(2) 0.039(2) 0.030(2) 0.0000 -0.0008(17) 0.0000
C4 0.032(2) 0.051(3) 0.025(2) 0.0000 -0.0023(17) 0.0000
C5 0.028(2) 0.054(3) 0.030(2) 0.0000 -0.0014(18) 0.0000
C12 0.026(2) 0.039(2) 0.036(3) 0.0000 -0.0010(18) 0.0000
C14 0.036(3) 0.064(4) 0.030(3) 0.0000 0.005(2) 0.0000
C15 0.042(3) 0.060(3) 0.017(2) 0.0000 0.0040(18) 0.0000
C16 0.035(2) 0.054(3) 0.030(2) 0.0000 -0.0027(19) 0.0000
C31 0.028(2) 0.041(2) 0.031(2) 0.0000 -0.0005(17) 0.0000
C32 0.030(2) 0.055(3) 0.037(3) 0.0000 0.001(2) 0.0000
C33 0.031(2) 0.062(4) 0.044(3) 0.0000 -0.009(2) 0.0000
C34 0.032(3) 0.067(4) 0.051(4) 0.0000 -0.014(2) 0.0000
C35 0.042(3) 0.057(3) 0.032(3) 0.0000 -0.002(2) 0.0000
C36 0.037(2) 0.051(3) 0.028(2) 0.0000 -0.0037(19) 0.0000
C41 0.030(2) 0.072(4) 0.029(3) 0.0000 0.0022(19) 0.0000

loop_
_atom_site_type_symbol
_atom_site_label
_atom_site_fract_x
_atom_site_fract_y
_atom_site_fract_z
_atom_site_U_iso_or_equiv
_atom_site_thermal_displace_type
_atom_site_calc_flag
_atom_site_refinement_flags
_atom_site_occupancy
Br Br1 0.15553(4) 0.00000 -0.50849(4) 0.0521(3) Uani . . 1.000
O O41 0.1309(3) 0.00000 0.2757(4) 0.0564(16) Uani . . 1.000
N N1 0.2038(3) 0.00000 -0.0627(4) 0.0334(11) Uani . . 1.000
N N2 0.2841(3) 0.00000 -0.0148(4) 0.0346(11) Uani . . 1.000
N N11 0.1114(3) 0.00000 -0.2023(4) 0.0360(12) Uani . . 1.000
N N13 0.2685(3) 0.00000 -0.2227(4) 0.0414(14) Uani . . 1.000
C C3 0.2666(3) 0.00000 0.0824(4) 0.0330(12) Uani . . 1.000
C C4 0.1719(4) 0.00000 0.1001(4) 0.0360(14) Uani . . 1.000
C C5 0.1368(4) 0.00000 0.0038(4) 0.0373(14) Uani . . 1.000
C C12 0.1947(3) 0.00000 -0.1698(4) 0.0337(14) Uani . . 1.000
C C14 0.2553(4) 0.00000 -0.3235(5) 0.0433(19) Uani . . 1.000
C C15 0.1725(4) 0.00000 -0.3662(4) 0.0396(16) Uani . . 1.000
C C16 0.1008(4) 0.00000 -0.3018(4) 0.0397(14) Uani . . 1.000
C C31 0.3420(3) 0.00000 0.1551(4) 0.0333(12) Uani . . 1.000
C C32 0.4289(4) 0.00000 0.1154(5) 0.0407(16) Uani . . 1.000
C C33 0.5010(4) 0.00000 0.1799(6) 0.0457(18) Uani . . 1.000
C C34 0.4886(4) 0.00000 0.2839(6) 0.050(2) Uani . . 1.000
C C35 0.4060(4) 0.00000 0.3233(5) 0.0437(17) Uani . . 1.000
C C36 0.3306(4) 0.00000 0.2595(4) 0.0387(14) Uani . . 1.000
C C41 0.1129(4) 0.00000 0.1855(4) 0.0437(18) Uani . . 1.000
H H5 0.07575 0.00000 -0.01311 0.0445 Uiso calc R 1.000
H H14 0.30503 0.00000 -0.36665 0.0522 Uiso calc R 1.000
H H16 0.04286 0.00000 -0.32985 0.0476 Uiso calc R 1.000
H H32 0.43727 0.00000 0.04417 0.0487 Uiso calc R 1.000
H H33 0.55897 0.00000 0.15320 0.0550 Uiso calc R 1.000
H H34 0.53843 0.00000 0.32818 0.0597 Uiso calc R 1.000
H H35 0.39894 0.00000 0.39471 0.0525 Uiso . . 1.000
H H36 0.27306 0.00000 0.28748 0.0465 Uiso . . 1.000
H H41 0.05171 0.00000 0.16904 0.0521 Uiso . . 1.000

loop_
_atom_type_symbol
_atom_type_description
_atom_type_scat_dispersion_real
_atom_type_scat_dispersion_imag
_atom_type_scat_source
O O 0.0106 0.0060 'International Tables Vol C Tables 4.2.6.8 and 6.1.1.4'
N N 0.0061 0.0033 'International Tables Vol C Tables 4.2.6.8 and 6.1.1.4'
Br Br -0.2901 2.4595 'International Tables Vol C Tables 4.2.6.8 and 6.1.1.4'
H H 0.0000 0.0000 'International Tables Vol C Tables 4.2.6.8 and 6.1.1.4'
C C 0.0033 0.0016 'International Tables Vol C Tables 4.2.6.8 and 6.1.1.4'

loop_
_geom_angle_atom_site_label_1
_geom_angle_atom_site_label_2
_geom_angle_atom_site_label_3
_geom_angle
_geom_angle_publ_flag
N2 N1 C5 111.9(5) no
N2 N1 C12 122.6(4) no
C5 N1 C12 125.6(5) no
N1 N2 C3 105.3(4) no
C12 N11 C16 115.2(5) no
C12 N13 C14 113.8(5) no
N2 C3 C4 111.5(4) no
N2 C3 C31 118.0(4) no
C4 C3 C31 130.5(5) no
C3 C4 C5 103.0(5) no
C3 C4 C41 138.0(5) no
C5 C4 C41 119.0(5) no
N1 C5 C4 108.4(5) no
N1 C12 N11 113.8(4) no
N1 C12 N13 116.8(4) no
N11 C12 N13 129.4(5) no
N13 C14 C15 122.3(6) no
Br1 C15 C14 121.5(5) no
Br1 C15 C16 120.6(4) no
C14 C15 C16 117.9(5) no
N11 C16 C15 121.4(5) no
C3 C31 C32 118.1(5) no
C3 C31 C36 122.5(5) no
C32 C31 C36 119.3(5) no
C31 C32 C33 120.3(6) no
C32 C33 C34 119.8(6) no
C33 C34 C35 120.8(6) no
C34 C35 C36 121.0(6) no
C31 C36 C35 118.9(5) no
O41 C41 C4 128.9(6) no
N1 C5 H5 126.00 no
C4 C5 H5 126.00 no
N13 C14 H14 119.00 no
C15 C14 H14 119.00 no
N11 C16 H16 119.00 no
C15 C16 H16 119.00 no
C31 C32 H32 120.00 no
C33 C32 H32 120.00 no
C32 C33 H33 120.00 no
C34 C33 H33 120.00 no
C33 C34 H34 120.00 no
C35 C34 H34 120.00 no
C34 C35 H35 120.00 no
C36 C35 H35 120.00 no
C31 C36 H36 121.00 no
C35 C36 H36 121.00 no
O41 C41 H41 116.00 no
C4 C41 H41 116.00 no

loop_
_geom_bond_atom_site_label_1
_geom_bond_atom_site_label_2
_geom_bond_distance
_geom_bond_publ_flag
Br1 C15 1.893(5) no
O41 C41 1.219(7) no
N1 N2 1.366(7) no
N1 C5 1.349(8) no
N1 C12 1.419(7) no
N2 C3 1.313(7) no
N11 C12 1.330(7) no
N11 C16 1.321(7) no
N13 C12 1.325(7) no
N13 C14 1.343(8) no
C3 C4 1.457(8) no
C3 C31 1.485(7) no
C4 C5 1.373(8) no
C4 C41 1.446(8) no
C14 C15 1.371(9) no
C15 C16 1.387(8) no
C31 C32 1.423(8) no
C31 C36 1.390(7) no
C32 C33 1.379(9) no
C33 C34 1.387(11) no
C34 C35 1.361(9) no
C35 C36 1.413(9) no
C5 H5 0.9500 no
C14 H14 0.9500 no
C16 H16 0.9500 no
C32 H32 0.9500 no
C33 H33 0.9500 no
C34 H34 0.9500 no
C35 H35 0.9500 no
C36 H36 0.9500 no
C41 H41 0.9500 no

loop_
_geom_contact_atom_site_label_1
_geom_contact_atom_site_label_2
_geom_contact_distance
_geom_contact_site_symmetry_2
_geom_contact_publ_flag
Br1 O41 2.869(5) 1_554 no
Br1 O41 2.869(5) 4_554 no
Br1 H36 3.2400 1_554 no
Br1 H36 3.2400 4_554 no
O41 Br1 2.869(5) 1_556 no
O41 C36 3.037(8) . no
O41 Br1 2.869(5) 4_556 no
O41 H16 2.7400 2_555 no
O41 H16 2.7400 3_555 no
O41 H36 2.1600 . no
N1 C3 3.2797(11) 6_545 no
N1 C3 3.2797(11) 6_555 no
N1 C3 3.2797(11) 7_545 no
N1 C3 3.2797(11) 7_555 no
N2 N13 2.752(7) . no
N2 C3 3.444(2) 7_545 no
N2 C3 3.444(2) 6_545 no
N2 C3 3.444(2) 6_555 no
N2 C3 3.444(2) 7_555 no
N11 C31 3.3709(19) 7_555 no
N11 C36 3.441(3) 6_545 no
N11 C41 3.410(8) 2_555 no
N11 C31 3.3709(19) 7_545 no
N11 C41 3.410(8) 3_555 no
N11 C36 3.441(3) 7_545 no
N11 C31 3.3709(19) 6_545 no
N11 C31 3.3709(19) 6_555 no
N11 C36 3.441(3) 6_555 no
N11 C36 3.441(3) 7_555 no
N13 N2 2.752(7) . no
N2 H32 2.4400 . no
N11 H41 2.5200 3_555 no
N11 H41 2.5200 2_555 no
N11 H5 2.5600 . no
N13 H33 2.7600 2_655 no
N13 H33 2.7600 3_655 no
C3 N1 3.2797(11) 6_545 no
C3 N1 3.2797(11) 6_555 no
C3 N2 3.444(2) 6_545 no
C3 N2 3.444(2) 6_555 no
C3 C12 3.485(3) 6_545 no
C3 C12 3.485(3) 6_555 no
C3 N1 3.2797(11) 7_545 no
C3 N1 3.2797(11) 7_555 no
C3 N2 3.444(2) 7_545 no
C3 N2 3.444(2) 7_555 no
C3 C12 3.485(3) 7_545 no
C3 C12 3.485(3) 7_555 no
C12 C3 3.485(3) 7_545 no
C12 C3 3.485(3) 6_545 no
C12 C3 3.485(3) 6_555 no
C12 C31 3.2916(12) 6_545 no
C12 C31 3.2916(12) 6_555 no
C12 C36 3.468(3) 6_545 no
C12 C36 3.468(3) 6_555 no
C12 C31 3.2916(12) 7_555 no
C12 C3 3.485(3) 7_555 no
C12 C31 3.2916(12) 7_545 no
C12 C36 3.468(3) 7_545 no
C12 C36 3.468(3) 7_555 no
C14 C36 3.594(4) 7_545 no
C14 C36 3.594(4) 6_545 no
C14 C36 3.594(4) 6_555 no
C14 C36 3.594(4) 7_555 no
C15 C35 3.498(3) 7_555 no
C15 C35 3.498(3) 6_545 no
C15 C35 3.498(3) 6_555 no
C15 C36 3.532(3) 6_545 no
C15 C36 3.532(3) 6_555 no
C15 C35 3.498(3) 7_545 no
C15 C36 3.532(3) 7_545 no
C15 C36 3.532(3) 7_555 no
C16 C35 3.2520(8) 6_545 no
C16 C41 3.599(8) 2_555 no
C16 C36 3.445(3) 6_545 no
C16 C41 3.599(8) 3_555 no
C16 C34 3.519(3) 7_545 no
C16 C34 3.519(3) 6_545 no
C16 C34 3.519(3) 6_555 no
C16 C35 3.2520(8) 7_555 no
C16 C35 3.2520(8) 6_555 no
C16 C36 3.445(3) 7_555 no
C16 C36 3.445(3) 6_555 no
C16 C34 3.519(3) 7_555 no
C16 C35 3.2520(8) 7_545 no
C16 C36 3.445(3) 7_545 no
C31 C12 3.2916(12) 6_545 no
C31 N11 3.3709(19) 7_555 no
C31 N11 3.3709(19) 6_545 no
C31 C12 3.2916(12) 7_555 no
C31 N11 3.3709(19) 6_555 no
C31 C12 3.2916(12) 6_555 no
C31 N11 3.3709(19) 7_545 no
C31 C12 3.2916(12) 7_545 no
C34 C16 3.519(3) 7_545 no
C34 C16 3.519(3) 6_555 no
C34 C16 3.519(3) 6_545 no
C34 C16 3.519(3) 7_555 no
C35 C15 3.498(3) 7_545 no
C35 C16 3.2520(8) 7_555 no
C35 C15 3.498(3) 6_555 no
C35 C16 3.2520(8) 6_545 no
C35 C15 3.498(3) 6_545 no
C35 C15 3.498(3) 7_555 no
C35 C16 3.2520(8) 6_555 no
C35 C16 3.2520(8) 7_545 no
C36 C15 3.532(3) 7_545 no
C36 C14 3.594(4) 7_555 no
C36 C16 3.445(3) 6_555 no
C36 C15 3.532(3) 6_555 no
C36 O41 3.037(8) . no
C36 C12 3.468(3) 7_555 no
C36 C41 3.432(8) . no
C36 N11 3.441(3) 6_545 no
C36 N11 3.441(3) 6_555 no
C36 C12 3.468(3) 6_545 no
C36 C12 3.468(3) 6_555 no
C36 C14 3.594(4) 6_545 no
C36 C14 3.594(4) 6_555 no
C36 C15 3.532(3) 6_545 no
C36 C14 3.594(4) 7_545 no
C36 C16 3.445(3) 6_545 no
C36 C12 3.468(3) 7_545 no
C36 N11 3.441(3) 7_545 no
C36 N11 3.441(3) 7_555 no
C36 C16 3.445(3) 7_545 no
C36 C16 3.445(3) 7_555 no
C36 C15 3.532(3) 7_555 no
C41 C16 3.599(8) 3_555 no
C41 C36 3.432(8) . no
C41 C16 3.599(8) 2_555 no
C41 N11 3.410(8) 2_555 no
C41 N11 3.410(8) 3_555 no
C4 H36 2.9000 . no
C16 H41 2.9200 2_555 no
C16 H41 2.9200 3_555 no
C32 H32 2.9400 2_655 no
C32 H32 2.9400 3_655 no
C41 H36 2.7600 . no
C41 H16 3.0500 2_555 no
C41 H16 3.0500 3_555 no
H5 N11 2.5600 . no
H5 H41 2.4400 . no
H5 H5 2.3300 2_555 no
H5 H5 2.3300 3_555 no
H14 H34 2.4200 2_655 no
H14 H34 2.4200 3_655 no
H16 O41 2.7400 2_555 no
H16 C41 3.0500 2_555 no
H16 H41 2.5700 2_555 no
H16 O41 2.7400 3_555 no
H16 C41 3.0500 3_555 no
H16 H41 2.5700 3_555 no
H32 N2 2.4400 . no
H32 C32 2.9400 2_655 no
H32 H32 2.2400 2_655 no
H32 C32 2.9400 3_655 no
H32 H32 2.2400 3_655 no
H33 N13 2.7600 2_655 no
H33 N13 2.7600 3_655 no
H34 H14 2.4200 2_655 no
H34 H14 2.4200 3_655 no
H36 Br1 3.2400 1_556 no
H36 O41 2.1600 . no
H36 C4 2.9000 . no
H36 C41 2.7600 . no
H36 Br1 3.2400 4_556 no
H41 H5 2.4400 . no
H41 N11 2.5200 2_555 no
H41 C16 2.9200 2_555 no
H41 H16 2.5700 2_555 no
H41 N11 2.5200 3_555 no
H41 C16 2.9200 3_555 no
H41 H16 2.5700 3_555 no

loop_
_geom_hbond_atom_site_label_D
_geom_hbond_atom_site_label_H
_geom_hbond_atom_site_label_A
_geom_hbond_site_symmetry_A
_geom_hbond_distance_DH
_geom_hbond_distance_HA
_geom_hbond_distance_DA
_geom_hbond_angle_DHA
_geom_hbond_publ_flag
C32 H32 N2 . 0.95 2.44 2.774 100 yes
C36 H36 O41 . 0.95 2.16 3.037 153 yes
C41 H41 N11 2_555 0.95 2.52 3.410 157 yes

loop_
_geom_torsion_atom_site_label_1
_geom_torsion_atom_site_label_2
_geom_torsion_atom_site_label_3
_geom_torsion_atom_site_label_4
_geom_torsion
_geom_torsion_publ_flag
C5 N1 N2 C3 0.000(10) no
C12 N1 N2 C3 180.000(10) no
N2 N1 C5 C4 0.000(10) no
C12 N1 C5 C4 180.000(10) no
N2 N1 C12 N11 -180.000(10) no
N2 N1 C12 N13 0.000(10) no
C5 N1 C12 N11 0.000(10) no
C5 N1 C12 N13 180.000(10) no
N1 N2 C3 C4 0.000(10) no
N1 N2 C3 C31 -180.000(10) no
C16 N11 C12 N1 -180.000(10) no
C16 N11 C12 N13 0.000(10) no
C12 N11 C16 C15 0.000(10) no
C14 N13 C12 N1 180.000(10) no
C14 N13 C12 N11 0.000(10) no
C12 N13 C14 C15 0.000(10) no
N2 C3 C4 C5 0.000(10) no
N2 C3 C4 C41 -180.000(10) no
C31 C3 C4 C5 180.000(10) no
C31 C3 C4 C41 0.000(10) no
N2 C3 C31 C32 0.000(10) no
N2 C3 C31 C36 -180.000(10) no
C4 C3 C31 C32 180.000(10) no
C4 C3 C31 C36 0.000(10) no
C3 C4 C5 N1 0.000(10) no
C41 C4 C5 N1 180.000(10) no
C3 C4 C41 O41 0.000(10) no
C5 C4 C41 O41 -180.000(10) no
N13 C14 C15 Br1 180.000(10) no
N13 C14 C15 C16 0.000(10) no
Br1 C15 C16 N11 -180.000(10) no
C14 C15 C16 N11 0.000(10) no
C3 C31 C32 C33 -180.000(10) no
C36 C31 C32 C33 0.000(10) no
C3 C31 C36 C35 -180.000(10) no
C32 C31 C36 C35 0.000(10) no
C31 C32 C33 C34 0.000(10) no
C32 C33 C34 C35 0.000(10) no
C33 C34 C35 C36 0.000(10) no
C34 C35 C36 C31 0.000(10) no

loop_
_cod_related_entry_id
_cod_related_entry_database
_cod_related_entry_code
1 ChemSpider 21123746
